data_7115629
loop_
_publ_author_name
'Xiao-Xun Yang'
'Ibrahim Issac'
'Sergej Lebedkin'
'Michael Kuhn'
'Florian Weigend'
'Dieter Fensk'
'Olaf Fuhrac'
'Andreas Eichhofer'

_publ_section_title
;
 Red-luminescent biphosphine stabilized 'Cu12S6' cluster molecules
;
_journal_name_full Chem.Commun.
_journal_page_first 11043
_journal_paper_doi 10.1039/C4cc04702H
_journal_volume 50
_journal_year 2014
_chemical_formula_moiety 'C128 H144 Cu12 P8 S6, 3.5(C7H8)'
_chemical_formula_sum 'C152.5 H172 Cu12 P8 S6'
_chemical_formula_weight 3207.50
_chemical_name_common '[Cu12S6(Ph2PC8H16PPh2)4]*C6H5CH3'
_chemical_name_systematic
; 
 ? 
;
_space_group_IT_number 2
_symmetry_cell_setting triclinic
_symmetry_space_group_name_Hall '-P 1'
_symmetry_space_group_name_H-M 'P -1'
_atom_sites_solution_hydrogens geom
_atom_sites_solution_primary direct
_atom_sites_solution_secondary difmap
_audit_creation_method SHELXL-97
_cell_angle_alpha 83.46(3)
_cell_angle_beta 80.88(3)
_cell_angle_gamma 71.93(3)
_cell_formula_units_Z 2
_cell_length_a 17.803(4)
_cell_length_b 18.522(4)
_cell_length_c 23.713(5)
_cell_measurement_reflns_used 102598
_cell_measurement_temperature 150(2)
_cell_measurement_theta_max 32.86
_cell_measurement_theta_min 1.16
_cell_volume 7322(3)
_computing_cell_refinement 'STOE X-AREA'
_computing_data_collection 'STOE X-AREA'
_computing_data_reduction 'STOE X-RED'
_computing_molecular_graphics 'Diamond 2.1d (K. Brandenburg 2000)'
_computing_structure_refinement 'SHELXL-97 (Sheldrick, 1997)'
_computing_structure_solution 'SHELXS-97 (Sheldrick, 1990)'
_diffrn_ambient_temperature 150(2)
_diffrn_detector_area_resol_mean 5.81
_diffrn_measured_fraction_theta_full 0.984
_diffrn_measured_fraction_theta_max 0.984
_diffrn_measurement_method 'rotation method'
_diffrn_radiation_monochromator graphite
_diffrn_radiation_source 'fine-focus sealed tube'
_diffrn_radiation_type MoK\a
_diffrn_radiation_wavelength 0.71073
_diffrn_reflns_av_R_equivalents 0.0514
_diffrn_reflns_av_sigmaI/netI 0.0597
_diffrn_reflns_limit_h_max 23
_diffrn_reflns_limit_h_min -23
_diffrn_reflns_limit_k_max 24
_diffrn_reflns_limit_k_min -24
_diffrn_reflns_limit_l_max 30
_diffrn_reflns_limit_l_min -31
_diffrn_reflns_number 117021
_diffrn_reflns_theta_full 27.88
_diffrn_reflns_theta_max 27.88
_diffrn_reflns_theta_min 1.40
_exptl_absorpt_coefficient_mu 1.925
_exptl_absorpt_correction_T_max 0.9368
_exptl_absorpt_correction_T_min 0.3997
_exptl_absorpt_correction_type integration
_exptl_absorpt_process_details XRED32
_exptl_crystal_colour red
_exptl_crystal_density_diffrn 1.455
_exptl_crystal_density_method 'not measured'
_exptl_crystal_description 'rhombic block'
_exptl_crystal_F_000 3302
_exptl_crystal_size_max 0.080
_exptl_crystal_size_mid 0.063
_exptl_crystal_size_min 0.030
_refine_diff_density_max 1.807
_refine_diff_density_min -0.729
_refine_diff_density_rms 0.110
_refine_ls_extinction_method none
_refine_ls_goodness_of_fit_ref 0.953
_refine_ls_hydrogen_treatment mixed
_refine_ls_matrix_type full
_refine_ls_number_parameters 1509
_refine_ls_number_reflns 34384
_refine_ls_number_restraints 0
_refine_ls_restrained_S_all 0.953
_refine_ls_R_factor_all 0.0720
_refine_ls_R_factor_gt 0.0434
_refine_ls_shift/su_max 0.001
_refine_ls_shift/su_mean 0.000
_refine_ls_structure_factor_coef Fsqd
_refine_ls_weighting_details 'calc w=1/[\s^2^(Fo^2^)+(0.0657P)^2^+0.0000P] where P=(Fo^2^+2Fc^2^)/3'
_refine_ls_weighting_scheme calc
_refine_ls_wR_factor_gt 0.1048
_refine_ls_wR_factor_ref 0.1153
_reflns_number_gt 23989
_reflns_number_total 34384
_reflns_threshold_expression >2sigma(I)
_cod_data_source_file c4cc04702h2.cif
_cod_data_source_block 2
_cod_original_formula_sum 'C152.50 H172 Cu12 P8 S6'
_cod_database_code 7115629

loop_
_symmetry_equiv_pos_as_xyz
'x, y, z'
'-x, -y, -z'

loop_
_atom_site_label
_atom_site_type_symbol
_atom_site_fract_x
_atom_site_fract_y
_atom_site_fract_z
_atom_site_U_iso_or_equiv
_atom_site_adp_type
_atom_site_occupancy
_atom_site_symmetry_multiplicity
_atom_site_calc_flag
_atom_site_refinement_flags
_atom_site_disorder_assembly
_atom_site_disorder_group
Cu1 Cu 0.30558(2) 0.27730(2) 0.133805(16) 0.01761(8) Uani 1 1 d . . .
Cu2 Cu 0.24664(2) 0.40607(2) 0.201448(17) 0.01802(8) Uani 1 1 d . . .
Cu3 Cu 0.36162(2) 0.33763(2) 0.278815(16) 0.01816(9) Uani 1 1 d . . .
Cu4 Cu 0.42467(2) 0.20265(2) 0.208760(17) 0.01832(9) Uani 1 1 d . . .
Cu5 Cu 0.16593(3) 0.31083(2) 0.202659(17) 0.01927(9) Uani 1 1 d . . .
Cu6 Cu 0.21368(3) 0.34451(2) 0.307653(17) 0.01913(9) Uani 1 1 d . . .
Cu7 Cu 0.34005(3) 0.19820(2) 0.308441(17) 0.01925(9) Uani 1 1 d . . .
Cu8 Cu 0.29203(2) 0.16234(2) 0.204549(17) 0.01881(9) Uani 1 1 d . . .
Cu9 Cu 0.13217(2) 0.18580(2) 0.234305(16) 0.01799(9) Uani 1 1 d . . .
Cu10 Cu 0.08624(2) 0.30450(2) 0.308437(17) 0.01761(8) Uani 1 1 d . . .
Cu11 Cu 0.20899(2) 0.22109(2) 0.379134(16) 0.01819(9) Uani 1 1 d . . .
Cu12 Cu 0.25619(2) 0.09793(2) 0.303213(17) 0.01825(9) Uani 1 1 d . . .
S1 S 0.37320(5) 0.32838(5) 0.18339(3) 0.01682(15) Uani 1 1 d . . .
S2 S 0.20396(5) 0.21710(5) 0.14697(3) 0.01846(16) Uani 1 1 d . . .
S3 S 0.12181(5) 0.40773(5) 0.25507(3) 0.01874(16) Uani 1 1 d . . .
S4 S 0.30197(5) 0.29104(5) 0.36532(3) 0.01870(16) Uani 1 1 d . . .
S5 S 0.38413(5) 0.09954(5) 0.25738(3) 0.01846(16) Uani 1 1 d . . .
S6 S 0.13395(5) 0.17849(4) 0.33023(3) 0.01646(15) Uani 1 1 d . . .
P1 P 0.35132(6) 0.25994(5) 0.03897(3) 0.01946(17) Uani 1 1 d . B .
P2 P 0.21091(6) 0.51670(5) 0.14468(4) 0.02031(17) Uani 1 1 d . . .
P3 P 0.41528(5) 0.42067(5) 0.31020(4) 0.01895(17) Uani 1 1 d . . .
P4 P 0.56139(5) 0.15384(5) 0.19338(4) 0.01987(17) Uani 1 1 d . . .
P5 P 0.02758(5) 0.16170(5) 0.20422(4) 0.02000(18) Uani 1 1 d . . .
P6 P -0.03275(5) 0.36998(5) 0.35647(4) 0.01850(17) Uani 1 1 d . . .
P7 P 0.21305(6) 0.17797(5) 0.47326(4) 0.02055(18) Uani 1 1 d . . .
P8 P 0.27022(6) -0.02940(5) 0.31782(4) 0.02120(18) Uani 1 1 d . . .
C1 C 0.2862(2) 0.3089(2) -0.01472(15) 0.0284(8) Uani 1 1 d . . .
C2 C 0.2866(3) 0.3808(3) -0.03828(19) 0.0478(12) Uani 1 1 d . . .
H2 H 0.3232 0.4034 -0.0281 0.057 Uiso 1 1 calc R . .
C3 C 0.2343(4) 0.4200(3) -0.0765(2) 0.0647(18) Uani 1 1 d . . .
H3 H 0.2353 0.4692 -0.0923 0.078 Uiso 1 1 calc R . .
C4 C 0.1811(4) 0.3882(4) -0.0918(2) 0.0693(19) Uani 1 1 d . . .
H4 H 0.1455 0.4152 -0.1183 0.083 Uiso 1 1 calc R . .
C5 C 0.1796(4) 0.3173(4) -0.0688(2) 0.0678(18) Uani 1 1 d . . .
H5 H 0.1426 0.2953 -0.0791 0.081 Uiso 1 1 calc R . .
C6 C 0.2319(3) 0.2775(3) -0.0305(2) 0.0504(13) Uani 1 1 d . . .
H6 H 0.2306 0.2283 -0.0149 0.060 Uiso 1 1 calc R . .
C7 C 0.4471(2) 0.2750(2) 0.00932(15) 0.0233(7) Uani 1 1 d . . .
C8 C 0.4782(3) 0.2692(3) -0.04851(17) 0.0383(10) Uani 1 1 d . . .
H8 H 0.4486 0.2577 -0.0745 0.046 Uiso 1 1 calc R . .
C9 C 0.5511(3) 0.2800(3) -0.06818(19) 0.0444(11) Uani 1 1 d . . .
H9 H 0.5711 0.2763 -0.1077 0.053 Uiso 1 1 calc R . .
C10 C 0.5956(3) 0.2963(2) -0.03119(19) 0.0376(10) Uani 1 1 d . . .
H10 H 0.6459 0.3037 -0.0451 0.045 Uiso 1 1 calc R . .
C11 C 0.5660(3) 0.3016(2) 0.02610(18) 0.0346(9) Uani 1 1 d . . .
H11 H 0.5963 0.3123 0.0519 0.042 Uiso 1 1 calc R . .
C12 C 0.4920(2) 0.2912(2) 0.04636(16) 0.0268(8) Uani 1 1 d . . .
H12 H 0.4720 0.2953 0.0858 0.032 Uiso 1 1 calc R . .
C13 C 0.3680(2) 0.1591(2) 0.02894(15) 0.0266(8) Uani 1 1 d . . .
H13A H 0.3177 0.1461 0.0413 0.032 Uiso 1 1 calc R A 1
H13B H 0.3839 0.1501 -0.0122 0.032 Uiso 1 1 calc R A 1
C14 C 0.4327(3) 0.1075(2) 0.06311(19) 0.0452(12) Uani 0.50 1 d P B 1
H14A H 0.4836 0.1170 0.0460 0.054 Uiso 0.50 1 calc PR B 1
H14B H 0.4206 0.1252 0.1023 0.054 Uiso 0.50 1 calc PR B 1
C14A C 0.4327(3) 0.1075(2) 0.06311(19) 0.0452(12) Uani 0.50 1 d P B 2
H14C H 0.4343 0.1298 0.0987 0.054 Uiso 0.50 1 calc PR B 2
H14D H 0.4860 0.0954 0.0401 0.054 Uiso 0.50 1 calc PR B 2
C15B C 0.4477(4) 0.0239(3) 0.0689(3) 0.0239(12) Uiso 0.60 1 d P B 1
H15A H 0.4971 -0.0008 0.0866 0.029 Uiso 0.60 1 calc PR B 1
H15B H 0.4550 0.0044 0.0307 0.029 Uiso 0.60 1 calc PR B 1
C15A C 0.3974(7) 0.0273(6) 0.0772(5) 0.036(2) Uiso 0.40 1 d P B 2
H15C H 0.3395 0.0436 0.0908 0.043 Uiso 0.40 1 calc PR B 2
H15D H 0.4059 0.0009 0.0417 0.043 Uiso 0.40 1 calc PR B 2
C16B C 0.3768(4) 0.0047(3) 0.1065(3) 0.0206(11) Uiso 0.60 1 d P B 1
H16A H 0.3309 0.0176 0.0846 0.025 Uiso 0.60 1 calc PR B 1
H16B H 0.3607 0.0349 0.1406 0.025 Uiso 0.60 1 calc PR B 1
C16A C 0.4394(7) -0.0238(6) 0.1202(5) 0.038(2) Uiso 0.40 1 d P B 2
H16C H 0.4309 0.0008 0.1566 0.045 Uiso 0.40 1 calc PR B 2
H16D H 0.4973 -0.0426 0.1071 0.045 Uiso 0.40 1 calc PR B 2
C17 C 0.4022(4) -0.0853(3) 0.1264(2) 0.0545(14) Uani 0.50 1 d P B 1
H17A H 0.4284 -0.1161 0.0933 0.065 Uiso 0.50 1 calc PR B 1
H17B H 0.4392 -0.0969 0.1555 0.065 Uiso 0.50 1 calc PR B 1
C17A C 0.4022(4) -0.0853(3) 0.1264(2) 0.0545(14) Uani 0.50 1 d P B 2
H17C H 0.4422 -0.1278 0.1444 0.065 Uiso 0.50 1 calc PR B 2
H17D H 0.4080 -0.0982 0.0862 0.065 Uiso 0.50 1 calc PR B 2
C18 C 0.3266(3) -0.1019(3) 0.15091(18) 0.0401(10) Uani 1 1 d . . .
H18A H 0.3389 -0.1571 0.1616 0.048 Uiso 1 1 calc R B 1
H18B H 0.2912 -0.0898 0.1206 0.048 Uiso 1 1 calc R B 1
C19 C 0.2808(3) -0.0589(3) 0.20316(17) 0.0398(10) Uani 1 1 d . B .
H19A H 0.2290 -0.0697 0.2133 0.048 Uiso 1 1 calc R . .
H19B H 0.2697 -0.0035 0.1933 0.048 Uiso 1 1 calc R . .
C20 C 0.3264(2) -0.0807(2) 0.25512(15) 0.0263(8) Uani 1 1 d . . .
H20A H 0.3779 -0.0694 0.2452 0.032 Uiso 1 1 calc R B .
H20B H 0.3380 -0.1362 0.2648 0.032 Uiso 1 1 calc R . .
C21 C 0.3283(2) -0.07903(19) 0.37539(15) 0.0256(8) Uani 1 1 d . . .
C22 C 0.4110(3) -0.0992(2) 0.36657(18) 0.0336(9) Uani 1 1 d . B .
H22 H 0.4378 -0.0888 0.3300 0.040 Uiso 1 1 calc R . .
C23 C 0.4549(3) -0.1343(2) 0.4110(2) 0.0398(10) Uani 1 1 d . . .
H23 H 0.5114 -0.1490 0.4043 0.048 Uiso 1 1 calc R B .
C24 C 0.4170(3) -0.1480(2) 0.46461(19) 0.0403(11) Uani 1 1 d . B .
H24 H 0.4473 -0.1717 0.4949 0.048 Uiso 1 1 calc R . .
C25 C 0.3353(3) -0.1271(2) 0.47408(18) 0.0413(11) Uani 1 1 d . . .
H25 H 0.3091 -0.1360 0.5112 0.050 Uiso 1 1 calc R B .
C26 C 0.2906(3) -0.0931(2) 0.42986(17) 0.0348(9) Uani 1 1 d . B .
H26 H 0.2341 -0.0794 0.4368 0.042 Uiso 1 1 calc R . .
C27 C 0.1826(2) -0.0636(2) 0.33263(15) 0.0249(8) Uani 1 1 d . . .
C28 C 0.1891(3) -0.1409(2) 0.34218(18) 0.0341(9) Uani 1 1 d . B .
H28 H 0.2403 -0.1774 0.3413 0.041 Uiso 1 1 calc R . .
C29 C 0.1213(3) -0.1647(3) 0.35302(19) 0.0402(10) Uani 1 1 d . . .
H29 H 0.1262 -0.2175 0.3595 0.048 Uiso 1 1 calc R B .
C30 C 0.0464(3) -0.1120(3) 0.35443(18) 0.0397(10) Uani 1 1 d . B .
H30 H 0.0001 -0.1286 0.3619 0.048 Uiso 1 1 calc R . .
C31 C 0.0392(3) -0.0353(3) 0.34484(18) 0.0356(9) Uani 1 1 d . . .
H31 H -0.0121 0.0010 0.3458 0.043 Uiso 1 1 calc R B .
C32 C 0.1071(2) -0.0111(2) 0.33382(16) 0.0289(8) Uani 1 1 d . B .
H32 H 0.1018 0.0416 0.3271 0.035 Uiso 1 1 calc R . .
C33 C 0.1974(2) 0.6085(2) 0.17295(15) 0.0267(8) Uani 1 1 d . . .
C34 C 0.2588(3) 0.6416(3) 0.1635(2) 0.0468(12) Uani 1 1 d . . .
H34 H 0.3080 0.6167 0.1419 0.056 Uiso 1 1 calc R . .
C35 C 0.2488(4) 0.7107(3) 0.1852(2) 0.0630(17) Uani 1 1 d . . .
H35 H 0.2915 0.7325 0.1786 0.076 Uiso 1 1 calc R . .
C36 C 0.1787(4) 0.7480(3) 0.2159(2) 0.0584(16) Uani 1 1 d . . .
H36 H 0.1718 0.7963 0.2295 0.070 Uiso 1 1 calc R . .
C37 C 0.1186(4) 0.7154(3) 0.2269(3) 0.0653(17) Uani 1 1 d . . .
H37 H 0.0699 0.7408 0.2488 0.078 Uiso 1 1 calc R . .
C38 C 0.1277(3) 0.6450(3) 0.2064(2) 0.0489(12) Uani 1 1 d . . .
H38 H 0.0860 0.6221 0.2154 0.059 Uiso 1 1 calc R . .
C39 C 0.2717(2) 0.5250(2) 0.07608(14) 0.0213(7) Uani 1 1 d . . .
C40 C 0.2408(3) 0.5771(2) 0.03196(16) 0.0305(8) Uani 1 1 d . . .
H40 H 0.1869 0.6080 0.0372 0.037 Uiso 1 1 calc R . .
C41 C 0.2885(3) 0.5839(2) -0.01944(17) 0.0361(10) Uani 1 1 d . . .
H41 H 0.2669 0.6193 -0.0493 0.043 Uiso 1 1 calc R . .
C42 C 0.3668(3) 0.5397(3) -0.02735(17) 0.0383(10) Uani 1 1 d . . .
H42 H 0.3994 0.5452 -0.0625 0.046 Uiso 1 1 calc R . .
C43 C 0.3984(3) 0.4873(2) 0.01582(18) 0.0349(9) Uani 1 1 d . . .
H43 H 0.4524 0.4565 0.0102 0.042 Uiso 1 1 calc R . .
C44 C 0.3510(2) 0.4799(2) 0.06725(15) 0.0254(7) Uani 1 1 d . . .
H44 H 0.3727 0.4437 0.0967 0.031 Uiso 1 1 calc R . .
C45 C 0.1125(2) 0.5279(2) 0.12431(16) 0.0264(8) Uani 1 1 d . . .
H45A H 0.0737 0.5284 0.1593 0.032 Uiso 1 1 calc R . .
H45B H 0.0943 0.5772 0.1020 0.032 Uiso 1 1 calc R . .
C46 C 0.1147(2) 0.4634(2) 0.08865(16) 0.0271(8) Uani 1 1 d . . .
H46A H 0.1395 0.4725 0.0491 0.032 Uiso 1 1 calc R . .
H46B H 0.1485 0.4148 0.1050 0.032 Uiso 1 1 calc R . .
C47 C 0.0326(2) 0.4560(2) 0.08654(17) 0.0317(9) Uani 1 1 d . . .
H47A H 0.0045 0.4541 0.1260 0.038 Uiso 1 1 calc R . .
H47B H 0.0011 0.5013 0.0650 0.038 Uiso 1 1 calc R . .
C48 C 0.0383(3) 0.3850(2) 0.05815(17) 0.0315(8) Uani 1 1 d . . .
H48A H 0.0731 0.3406 0.0784 0.038 Uiso 1 1 calc R . .
H48B H 0.0643 0.3888 0.0183 0.038 Uiso 1 1 calc R . .
C49 C -0.0412(3) 0.3699(3) 0.05689(18) 0.0365(10) Uani 1 1 d . . .
H49A H -0.0736 0.4113 0.0327 0.044 Uiso 1 1 calc R . .
H49B H -0.0305 0.3217 0.0386 0.044 Uiso 1 1 calc R . .
C50 C -0.0900(3) 0.3647(2) 0.11547(18) 0.0346(9) Uani 1 1 d . . .
H50A H -0.1368 0.3492 0.1103 0.042 Uiso 1 1 calc R . .
H50B H -0.1102 0.4161 0.1300 0.042 Uiso 1 1 calc R . .
C51 C -0.0465(2) 0.3098(2) 0.16116(17) 0.0297(8) Uani 1 1 d . . .
H51A H -0.0841 0.3108 0.1968 0.036 Uiso 1 1 calc R . .
H51B H -0.0028 0.3278 0.1694 0.036 Uiso 1 1 calc R . .
C52 C -0.0116(2) 0.2276(2) 0.14422(15) 0.0249(7) Uani 1 1 d . . .
H52A H 0.0318 0.2249 0.1121 0.030 Uiso 1 1 calc R . .
H52B H -0.0535 0.2115 0.1308 0.030 Uiso 1 1 calc R . .
C53 C 0.0540(2) 0.0699(2) 0.17325(16) 0.0257(8) Uani 1 1 d . . .
C54 C 0.0216(3) 0.0120(2) 0.19617(19) 0.0384(10) Uani 1 1 d . . .
H54 H -0.0174 0.0200 0.2290 0.046 Uiso 1 1 calc R . .
C55 C 0.0455(3) -0.0571(3) 0.1717(2) 0.0498(13) Uani 1 1 d . . .
H55 H 0.0234 -0.0965 0.1881 0.060 Uiso 1 1 calc R . .
C56 C 0.1013(3) -0.0690(3) 0.1236(2) 0.0505(13) Uani 1 1 d . . .
H56 H 0.1169 -0.1163 0.1065 0.061 Uiso 1 1 calc R . .
C57 C 0.1343(3) -0.0131(3) 0.1003(2) 0.0463(12) Uani 1 1 d . . .
H57 H 0.1728 -0.0214 0.0672 0.056 Uiso 1 1 calc R . .
C58 C 0.1114(3) 0.0563(2) 0.12559(18) 0.0353(9) Uani 1 1 d . . .
H58 H 0.1353 0.0947 0.1099 0.042 Uiso 1 1 calc R . .
C59 C -0.0625(2) 0.1652(2) 0.25439(15) 0.0218(7) Uani 1 1 d . . .
C60 C -0.1327(3) 0.1623(3) 0.23676(17) 0.0367(10) Uani 1 1 d . . .
H60 H -0.1330 0.1543 0.1980 0.044 Uiso 1 1 calc R . .
C61 C -0.2017(3) 0.1711(3) 0.27494(18) 0.0387(10) Uani 1 1 d . . .
H61 H -0.2492 0.1700 0.2620 0.046 Uiso 1 1 calc R . .
C62 C -0.2019(2) 0.1814(2) 0.33174(17) 0.0282(8) Uani 1 1 d . . .
H62 H -0.2490 0.1864 0.3581 0.034 Uiso 1 1 calc R . .
C63 C -0.1326(2) 0.1844(2) 0.34988(16) 0.0266(8) Uani 1 1 d . . .
H63 H -0.1324 0.1917 0.3889 0.032 Uiso 1 1 calc R . .
C64 C -0.0636(2) 0.1768(2) 0.31130(15) 0.0235(7) Uani 1 1 d . . .
H64 H -0.0167 0.1796 0.3241 0.028 Uiso 1 1 calc R . .
C65 C 0.4882(2) 0.37945(19) 0.36018(15) 0.0225(7) Uani 1 1 d . . .
C66 C 0.5698(2) 0.3641(2) 0.34447(18) 0.0298(8) Uani 1 1 d . . .
H66 H 0.5896 0.3749 0.3059 0.036 Uiso 1 1 calc R . .
C67 C 0.6231(3) 0.3331(2) 0.3842(2) 0.0382(10) Uani 1 1 d . . .
H67 H 0.6786 0.3243 0.3728 0.046 Uiso 1 1 calc R . .
C68 C 0.5952(3) 0.3150(2) 0.4402(2) 0.0398(11) Uani 1 1 d . . .
H68 H 0.6313 0.2942 0.4674 0.048 Uiso 1 1 calc R . .
C69 C 0.5140(3) 0.3273(2) 0.45625(17) 0.0360(10) Uani 1 1 d . . .
H69 H 0.4948 0.3139 0.4944 0.043 Uiso 1 1 calc R . .
C70 C 0.4610(2) 0.3590(2) 0.41678(16) 0.0284(8) Uani 1 1 d . . .
H70 H 0.4056 0.3669 0.4282 0.034 Uiso 1 1 calc R . .
C71 C 0.4603(2) 0.48238(19) 0.25922(15) 0.0213(7) Uani 1 1 d . . .
C72 C 0.4457(2) 0.4894(2) 0.20231(15) 0.0259(8) Uani 1 1 d . . .
H72 H 0.4141 0.4619 0.1911 0.031 Uiso 1 1 calc R . .
C73 C 0.4772(3) 0.5364(2) 0.16212(17) 0.0335(9) Uani 1 1 d . . .
H73 H 0.4664 0.5416 0.1237 0.040 Uiso 1 1 calc R . .
C74 C 0.5245(3) 0.5760(3) 0.17787(19) 0.0380(10) Uani 1 1 d . . .
H74 H 0.5473 0.6070 0.1501 0.046 Uiso 1 1 calc R . .
C75 C 0.5382(3) 0.5700(3) 0.23428(19) 0.0398(10) Uani 1 1 d . . .
H75 H 0.5697 0.5978 0.2453 0.048 Uiso 1 1 calc R . .
C76 C 0.5064(3) 0.5236(2) 0.27494(17) 0.0304(8) Uani 1 1 d . . .
H76 H 0.5161 0.5199 0.3136 0.036 Uiso 1 1 calc R . .
C77 C 0.3387(2) 0.4901(2) 0.35438(15) 0.0232(7) Uani 1 1 d . . .
H77A H 0.3132 0.4623 0.3859 0.028 Uiso 1 1 calc R . .
H77B H 0.3647 0.5207 0.3717 0.028 Uiso 1 1 calc R . .
C78 C 0.2741(2) 0.5440(2) 0.32098(16) 0.0268(8) Uani 1 1 d . . .
H78A H 0.2478 0.5137 0.3036 0.032 Uiso 1 1 calc R . .
H78B H 0.2992 0.5723 0.2896 0.032 Uiso 1 1 calc R . .
C79 C 0.2110(2) 0.6008(2) 0.35910(18) 0.0311(8) Uani 1 1 d . . .
H79A H 0.1703 0.6332 0.3355 0.037 Uiso 1 1 calc R . .
H79B H 0.2368 0.6344 0.3731 0.037 Uiso 1 1 calc R . .
C80 C 0.1692(2) 0.5643(2) 0.41083(16) 0.0287(8) Uani 1 1 d . . .
H80A H 0.2084 0.5379 0.4374 0.034 Uiso 1 1 calc R . .
H80B H 0.1272 0.6049 0.4314 0.034 Uiso 1 1 calc R . .
C81 C 0.1315(2) 0.5075(2) 0.39420(16) 0.0285(8) Uani 1 1 d . . .
H81A H 0.0968 0.5323 0.3644 0.034 Uiso 1 1 calc R . .
H81B H 0.1741 0.4639 0.3776 0.034 Uiso 1 1 calc R . .
C82 C 0.0826(2) 0.4783(2) 0.44480(15) 0.0280(8) Uani 1 1 d . . .
H82A H 0.0373 0.5214 0.4592 0.034 Uiso 1 1 calc R . .
H82B H 0.1161 0.4580 0.4759 0.034 Uiso 1 1 calc R . .
C83 C 0.0500(2) 0.4155(2) 0.43026(15) 0.0245(7) Uani 1 1 d . . .
H83A H 0.0946 0.3745 0.4124 0.029 Uiso 1 1 calc R . .
H83B H 0.0264 0.3933 0.4661 0.029 Uiso 1 1 calc R . .
C84 C -0.0132(2) 0.4461(2) 0.38951(15) 0.0232(7) Uani 1 1 d . . .
H84A H 0.0049 0.4805 0.3590 0.028 Uiso 1 1 calc R . .
H84B H -0.0634 0.4763 0.4110 0.028 Uiso 1 1 calc R . .
C85 C -0.1105(2) 0.4215(2) 0.31201(15) 0.0251(7) Uani 1 1 d . . .
C86 C -0.1693(2) 0.3907(2) 0.30310(17) 0.0320(9) Uani 1 1 d . . .
H86 H -0.1707 0.3430 0.3219 0.038 Uiso 1 1 calc R . .
C87 C -0.2262(3) 0.4285(3) 0.26724(18) 0.0402(10) Uani 1 1 d . . .
H87 H -0.2664 0.4070 0.2620 0.048 Uiso 1 1 calc R . .
C88 C -0.2236(3) 0.4980(3) 0.2390(2) 0.0493(13) Uani 1 1 d . . .
H88 H -0.2624 0.5246 0.2147 0.059 Uiso 1 1 calc R . .
C89 C -0.1649(3) 0.5277(3) 0.2465(2) 0.0533(13) Uani 1 1 d . . .
H89 H -0.1628 0.5749 0.2270 0.064 Uiso 1 1 calc R . .
C90 C -0.1079(3) 0.4899(3) 0.28243(19) 0.0395(10) Uani 1 1 d . . .
H90 H -0.0670 0.5111 0.2866 0.047 Uiso 1 1 calc R . .
C91 C -0.0857(2) 0.3267(2) 0.41665(14) 0.0219(7) Uani 1 1 d . . .
C92 C -0.1656(2) 0.3605(2) 0.43828(16) 0.0299(8) Uani 1 1 d . . .
H92 H -0.1941 0.4084 0.4218 0.036 Uiso 1 1 calc R . .
C93 C -0.2035(3) 0.3250(3) 0.48331(17) 0.0365(10) Uani 1 1 d . . .
H93 H -0.2578 0.3480 0.4972 0.044 Uiso 1 1 calc R . .
C94 C -0.1617(3) 0.2556(3) 0.50806(17) 0.0362(10) Uani 1 1 d . . .
H94 H -0.1878 0.2306 0.5385 0.043 Uiso 1 1 calc R . .
C95 C -0.0825(3) 0.2230(2) 0.48851(17) 0.0333(9) Uani 1 1 d . . .
H95 H -0.0535 0.1764 0.5065 0.040 Uiso 1 1 calc R . .
C96 C -0.0446(2) 0.2579(2) 0.44251(15) 0.0264(8) Uani 1 1 d . . .
H96 H 0.0097 0.2343 0.4287 0.032 Uiso 1 1 calc R . .
C97 C 0.6105(2) 0.0813(2) 0.14211(16) 0.0257(8) Uani 1 1 d . . .
C98 C 0.6334(3) 0.0041(3) 0.1579(2) 0.0456(12) Uani 1 1 d . . .
H98 H 0.6240 -0.0125 0.1971 0.055 Uiso 1 1 calc R . .
C99 C 0.6693(4) -0.0491(3) 0.1183(2) 0.0555(14) Uani 1 1 d . . .
H99 H 0.6844 -0.1017 0.1305 0.067 Uiso 1 1 calc R . .
C100 C 0.6837(3) -0.0268(3) 0.0609(2) 0.0503(13) Uani 1 1 d . . .
H100 H 0.7092 -0.0636 0.0337 0.060 Uiso 1 1 calc R . .
C101 C 0.6605(3) 0.0491(3) 0.0441(2) 0.0490(12) Uani 1 1 d . . .
H101 H 0.6693 0.0653 0.0048 0.059 Uiso 1 1 calc R . .
C102 C 0.6242(3) 0.1027(3) 0.08445(17) 0.0364(9) Uani 1 1 d . . .
H102 H 0.6085 0.1552 0.0721 0.044 Uiso 1 1 calc R . .
C103 C 0.6197(2) 0.2215(2) 0.17594(14) 0.0193(7) Uani 1 1 d . . .
C104 C 0.5834(2) 0.2961(2) 0.19169(15) 0.0250(7) Uani 1 1 d . . .
H104 H 0.5291 0.3114 0.2080 0.030 Uiso 1 1 calc R . .
C105 C 0.6273(2) 0.3482(2) 0.18333(16) 0.0276(8) Uani 1 1 d . . .
H105 H 0.6029 0.3985 0.1950 0.033 Uiso 1 1 calc R . .
C106 C 0.7053(2) 0.3273(2) 0.15839(14) 0.0252(8) Uani 1 1 d . . .
H106 H 0.7349 0.3629 0.1533 0.030 Uiso 1 1 calc R . .
C107 C 0.7410(2) 0.2539(2) 0.14059(16) 0.0280(8) Uani 1 1 d . . .
H107 H 0.7943 0.2400 0.1221 0.034 Uiso 1 1 calc R . .
C108 C 0.6987(2) 0.2009(2) 0.14979(15) 0.0250(7) Uani 1 1 d . . .
H108 H 0.7236 0.1506 0.1383 0.030 Uiso 1 1 calc R . .
C109 C 0.5971(2) 0.1058(2) 0.26098(15) 0.0255(7) Uani 1 1 d . . .
H10A H 0.5753 0.0623 0.2722 0.031 Uiso 1 1 calc R . .
H10B H 0.6559 0.0852 0.2547 0.031 Uiso 1 1 calc R . .
C110 C 0.5727(3) 0.1591(2) 0.30977(16) 0.0313(8) Uani 1 1 d . D .
H11A H 0.5884 0.2056 0.2966 0.038 Uiso 1 1 calc R . .
H11B H 0.5139 0.1745 0.3191 0.038 Uiso 1 1 calc R . .
C111 C 0.6100(2) 0.1234(2) 0.36398(16) 0.0323(9) Uani 1 1 d . . .
H11C H 0.5890 0.1604 0.3939 0.039 Uiso 1 1 calc R C 1
H11D H 0.6682 0.1152 0.3557 0.039 Uiso 1 1 calc R C 1
C112 C 0.5956(3) 0.0478(3) 0.38817(19) 0.0470(12) Uani 0.50 1 d P D 1
H11E H 0.6290 0.0083 0.3624 0.056 Uiso 0.50 1 calc PR D 1
H11F H 0.6163 0.0348 0.4256 0.056 Uiso 0.50 1 calc PR D 1
C212 C 0.5956(3) 0.0478(3) 0.38817(19) 0.0470(12) Uani 0.50 1 d P D 2
H21A H 0.6245 0.0238 0.4212 0.056 Uiso 0.50 1 calc PR D 2
H21B H 0.6045 0.0109 0.3589 0.056 Uiso 0.50 1 calc PR D 2
C113 C 0.5129(3) 0.0405(3) 0.3971(2) 0.0210(9) Uiso 0.70 1 d P D 1
H11G H 0.5151 -0.0126 0.4106 0.025 Uiso 0.70 1 calc PR D 1
H11H H 0.4910 0.0519 0.3602 0.025 Uiso 0.70 1 calc PR D 1
C11A C 0.4867(11) 0.1013(10) 0.4091(8) 0.047(4) Uiso 0.30 1 d P D 2
H11I H 0.4823 0.1486 0.4269 0.056 Uiso 0.30 1 calc PR D 2
H11J H 0.4588 0.1153 0.3748 0.056 Uiso 0.30 1 calc PR D 2
C114 C 0.4577(3) 0.0945(3) 0.4409(2) 0.0280(10) Uiso 0.80 1 d P D 1
H11K H 0.4562 0.1475 0.4276 0.034 Uiso 0.80 1 calc PR D 1
H11L H 0.4794 0.0826 0.4779 0.034 Uiso 0.80 1 calc PR D 1
C11B C 0.4493(11) 0.0504(10) 0.4513(7) 0.023(3) Uiso 0.20 1 d P D 2
H11M H 0.4639 -0.0017 0.4385 0.027 Uiso 0.20 1 calc PR D 2
H11N H 0.4644 0.0481 0.4900 0.027 Uiso 0.20 1 calc PR D 2
C115 C 0.3706(3) 0.0876(3) 0.44978(17) 0.0367(10) Uani 0.50 1 d P D 1
H11O H 0.3509 0.0933 0.4123 0.044 Uiso 0.50 1 calc PR D 1
H11P H 0.3705 0.0370 0.4682 0.044 Uiso 0.50 1 calc PR D 1
C215 C 0.3706(3) 0.0876(3) 0.44978(17) 0.0367(10) Uani 0.50 1 d P D 2
H21C H 0.3441 0.0472 0.4545 0.044 Uiso 0.50 1 calc PR D 2
H21D H 0.3667 0.1099 0.4100 0.044 Uiso 0.50 1 calc PR D 2
C116 C 0.3171(2) 0.1492(2) 0.48711(15) 0.0278(8) Uani 1 1 d . . .
H11Q H 0.3370 0.1942 0.4804 0.033 Uiso 1 1 calc R D 1
H11R H 0.3196 0.1306 0.5278 0.033 Uiso 1 1 calc R D 1
C117 C 0.1614(2) 0.2440(2) 0.52876(15) 0.0261(8) Uani 1 1 d . . .
C118 C 0.0873(3) 0.2439(2) 0.55640(18) 0.0360(9) Uani 1 1 d . D .
H118 H 0.0637 0.2077 0.5477 0.043 Uiso 1 1 calc R . .
C119 C 0.0464(3) 0.2962(3) 0.5971(2) 0.0461(11) Uani 1 1 d . . .
H119 H -0.0052 0.2962 0.6151 0.055 Uiso 1 1 calc R D .
C121 C 0.1541(4) 0.3497(3) 0.5825(2) 0.0545(14) Uani 1 1 d . . .
H121 H 0.1770 0.3866 0.5910 0.065 Uiso 1 1 calc R D .
C120 C 0.0805(4) 0.3471(3) 0.6110(2) 0.0513(13) Uani 1 1 d . D .
H120 H 0.0539 0.3807 0.6402 0.062 Uiso 1 1 calc R . .
C122 C 0.1946(3) 0.2982(2) 0.5412(2) 0.0433(11) Uani 1 1 d . D .
H122 H 0.2449 0.3001 0.5217 0.052 Uiso 1 1 calc R . .
C123 C 0.1786(2) 0.0956(2) 0.49934(15) 0.0231(7) Uani 1 1 d . . .
C124 C 0.1981(3) 0.0527(2) 0.55020(16) 0.0304(8) Uani 1 1 d . D .
H124 H 0.2325 0.0650 0.5718 0.036 Uiso 1 1 calc R . .
C125 C 0.1680(3) -0.0073(2) 0.56945(17) 0.0362(9) Uani 1 1 d . . .
H125 H 0.1820 -0.0362 0.6040 0.043 Uiso 1 1 calc R D .
C126 C 0.1175(3) -0.0254(2) 0.53852(17) 0.0354(9) Uani 1 1 d . D .
H126 H 0.0964 -0.0664 0.5520 0.042 Uiso 1 1 calc R . .
C127 C 0.0978(3) 0.0160(2) 0.48804(17) 0.0317(8) Uani 1 1 d . . .
H127 H 0.0632 0.0034 0.4667 0.038 Uiso 1 1 calc R D .
C128 C 0.1284(2) 0.0761(2) 0.46836(15) 0.0245(7) Uani 1 1 d . D .
H128 H 0.1149 0.1041 0.4334 0.029 Uiso 1 1 calc R . .
C129 C 0.5272(5) 0.3532(4) 0.6104(3) 0.0702(18) Uani 1 1 d . . .
C130 C 0.4573(4) 0.3370(3) 0.6343(3) 0.0632(15) Uani 1 1 d . . .
H130 H 0.4596 0.2904 0.6564 0.076 Uiso 1 1 calc R . .
C131 C 0.3834(8) 0.3895(6) 0.6259(5) 0.131(4) Uiso 1 1 d . . .
H131 H 0.3355 0.3790 0.6429 0.157 Uiso 1 1 calc R . .
C132 C 0.3800(7) 0.4565(6) 0.5929(4) 0.115(3) Uiso 1 1 d . . .
H132 H 0.3308 0.4931 0.5862 0.138 Uiso 1 1 calc R . .
C133 C 0.4512(5) 0.4670(5) 0.5706(3) 0.085(2) Uiso 1 1 d . . .
H133 H 0.4492 0.5127 0.5474 0.102 Uiso 1 1 calc R . .
C134 C 0.5205(4) 0.4226(4) 0.5771(3) 0.0660(15) Uiso 1 1 d . . .
H134 H 0.5668 0.4359 0.5599 0.079 Uiso 1 1 calc R . .
C135 C 0.6046(5) 0.3038(5) 0.6209(4) 0.093(2) Uiso 1 1 d . . .
H13C H 0.6458 0.3253 0.6002 0.139 Uiso 1 1 calc R . .
H13D H 0.6123 0.2534 0.6076 0.139 Uiso 1 1 calc R . .
H13E H 0.6083 0.2990 0.6620 0.139 Uiso 1 1 calc R . .
C136 C 0.1215(5) 0.1769(4) 0.7836(3) 0.082(2) Uiso 1 1 d . . .
C137 C 0.1518(6) 0.1078(5) 0.8133(4) 0.102(3) Uiso 1 1 d . . .
H137 H 0.1591 0.1056 0.8524 0.123 Uiso 1 1 calc R . .
C138 C 0.1719(6) 0.0395(6) 0.7838(4) 0.113(3) Uiso 1 1 d . . .
H138 H 0.1891 -0.0089 0.8038 0.135 Uiso 1 1 calc R . .
C139 C 0.1662(6) 0.0447(5) 0.7289(4) 0.099(2) Uiso 1 1 d . . .
H139 H 0.1826 -0.0003 0.7088 0.119 Uiso 1 1 calc R . .
C140 C 0.1401(6) 0.1069(5) 0.7027(4) 0.103(3) Uiso 1 1 d . . .
H140 H 0.1374 0.1073 0.6630 0.123 Uiso 1 1 calc R . .
C141 C 0.1150(4) 0.1751(4) 0.7270(3) 0.0727(17) Uiso 1 1 d . . .
H141 H 0.0931 0.2209 0.7050 0.087 Uiso 1 1 calc R . .
C142 C 0.0948(8) 0.2524(7) 0.8095(6) 0.163(5) Uiso 1 1 d . . .
H14E H 0.1026 0.2448 0.8500 0.245 Uiso 1 1 calc R . .
H14F H 0.0382 0.2770 0.8062 0.245 Uiso 1 1 calc R . .
H14G H 0.1261 0.2849 0.7892 0.245 Uiso 1 1 calc R . .
C143 C 0.8755(5) 0.1040(5) 0.0370(4) 0.090(2) Uiso 0.50 1 d P E 1
C243 C 0.8755(5) 0.1040(5) 0.0370(4) 0.090(2) Uiso 0.50 1 d P E 2
H243 H 0.8616 0.0645 0.0615 0.108 Uiso 0.50 1 calc PR E 2
C144 C 0.8175(4) 0.1631(4) 0.0107(3) 0.0684(16) Uiso 1 1 d . . .
H144 H 0.7630 0.1646 0.0177 0.082 Uiso 1 1 calc R E 1
C145 C 0.8403(4) 0.2176(4) -0.0246(3) 0.0620(14) Uiso 1 1 d . E .
H145 H 0.8014 0.2573 -0.0423 0.074 Uiso 1 1 calc R . .
C146 C 0.9202(5) 0.2162(4) -0.0353(3) 0.084(2) Uiso 1 1 d . . .
H146 H 0.9375 0.2534 -0.0603 0.101 Uiso 1 1 calc R E 1
C147 C 0.9736(6) 0.1557(5) -0.0063(4) 0.093(2) Uiso 0.50 1 d P E 1
H147 H 1.0285 0.1528 -0.0116 0.112 Uiso 0.50 1 calc PR E 1
C247 C 0.9736(6) 0.1557(5) -0.0063(4) 0.093(2) Uiso 0.50 1 d P E 2
C148 C 0.9516(5) 0.1064(5) 0.0257(3) 0.087(2) Uiso 1 1 d . . .
H148 H 0.9910 0.0675 0.0435 0.104 Uiso 1 1 calc R E 1
C149 C 0.8804(15) 0.0453(13) 0.0723(10) 0.105(7) Uiso 0.40 1 d P E 1
H14H H 0.9332 0.0084 0.0647 0.157 Uiso 0.40 1 calc PR E 1
H14I H 0.8395 0.0220 0.0675 0.157 Uiso 0.40 1 calc PR E 1
H14K H 0.8722 0.0606 0.1115 0.157 Uiso 0.40 1 calc PR E 1
C249 C 1.0605(9) 0.1550(9) -0.0155(7) 0.105(4) Uiso 0.60 1 d P E 2
H24A H 1.0775 0.1573 0.0214 0.157 Uiso 0.60 1 calc PR E 2
H24B H 1.0662 0.1991 -0.0410 0.157 Uiso 0.60 1 calc PR E 2
H24C H 1.0937 0.1081 -0.0329 0.157 Uiso 0.60 1 calc PR E 2
C150 C 0.3692(7) 0.2214(6) 0.7764(5) 0.055(3) Uiso 0.50 1 d P . .
C151 C 0.3069(7) 0.2608(7) 0.7477(5) 0.057(3) Uiso 0.50 1 d P . .
H151 H 0.2736 0.3092 0.7591 0.069 Uiso 0.50 1 calc PR . .
C152 C 0.2958(15) 0.2369(13) 0.7123(10) 0.127(7) Uiso 0.50 1 d P . .
H152 H 0.2494 0.2700 0.6979 0.153 Uiso 0.50 1 calc PR . .
C153 C 0.3235(10) 0.1789(9) 0.6825(7) 0.085(4) Uiso 0.50 1 d P . .
H153 H 0.3051 0.1691 0.6495 0.102 Uiso 0.50 1 calc PR . .
C154 C 0.3889(7) 0.1324(7) 0.7108(5) 0.054(3) Uiso 0.50 1 d P . .
H154 H 0.4173 0.0842 0.6966 0.065 Uiso 0.50 1 calc PR . .
C155 C 0.4124(6) 0.1514(6) 0.7545(4) 0.045(2) Uiso 0.50 1 d P . .
H155 H 0.4572 0.1188 0.7711 0.054 Uiso 0.50 1 calc PR . .
C156 C 0.3901(10) 0.2431(9) 0.8169(6) 0.085(4) Uiso 0.50 1 d P . .
H15E H 0.4365 0.2038 0.8296 0.128 Uiso 0.50 1 calc PR . .
H15F H 0.3463 0.2527 0.8484 0.128 Uiso 0.50 1 calc PR . .
H15G H 0.4042 0.2902 0.8047 0.128 Uiso 0.50 1 calc PR . .

loop_
_atom_site_aniso_label
_atom_site_aniso_U_11
_atom_site_aniso_U_22
_atom_site_aniso_U_33
_atom_site_aniso_U_23
_atom_site_aniso_U_13
_atom_site_aniso_U_12
Cu1 0.0174(2) 0.0209(2) 0.01573(17) -0.00094(15) -0.00216(16) -0.00744(16)
Cu2 0.0178(2) 0.01788(19) 0.01829(18) 0.00093(15) -0.00149(16) -0.00639(16)
Cu3 0.0183(2) 0.0217(2) 0.01648(18) -0.00051(15) -0.00205(16) -0.00930(16)
Cu4 0.0161(2) 0.0200(2) 0.01948(18) -0.00046(15) -0.00203(16) -0.00673(16)
Cu5 0.0193(2) 0.0198(2) 0.01935(19) -0.00125(16) -0.00032(16) -0.00783(17)
Cu6 0.0177(2) 0.0214(2) 0.01894(18) 0.00114(16) -0.00233(16) -0.00761(16)
Cu7 0.0192(2) 0.0206(2) 0.01888(18) -0.00142(16) -0.00120(16) -0.00785(17)
Cu8 0.0175(2) 0.0210(2) 0.01850(18) 0.00171(16) -0.00365(16) -0.00704(16)
Cu9 0.0166(2) 0.0213(2) 0.01755(18) -0.00077(15) -0.00236(16) -0.00795(16)
Cu10 0.0155(2) 0.01748(19) 0.01900(18) -0.00047(15) -0.00048(16) -0.00478(15)
Cu11 0.0183(2) 0.0211(2) 0.01680(18) 0.00082(15) -0.00288(16) -0.00866(16)
Cu12 0.0170(2) 0.01755(19) 0.02009(18) 0.00170(15) -0.00283(16) -0.00592(16)
S1 0.0165(4) 0.0189(4) 0.0160(3) -0.0008(3) -0.0018(3) -0.0069(3)
S2 0.0172(4) 0.0247(4) 0.0158(3) -0.0018(3) -0.0028(3) -0.0092(3)
S3 0.0169(4) 0.0163(4) 0.0202(4) 0.0013(3) 0.0006(3) -0.0033(3)
S4 0.0220(4) 0.0224(4) 0.0149(3) -0.0001(3) -0.0030(3) -0.0115(3)
S5 0.0146(4) 0.0168(4) 0.0231(4) 0.0003(3) -0.0028(3) -0.0039(3)
S6 0.0158(4) 0.0173(4) 0.0169(3) 0.0008(3) -0.0026(3) -0.0063(3)
P1 0.0216(4) 0.0219(4) 0.0155(4) -0.0006(3) -0.0016(3) -0.0079(4)
P2 0.0209(4) 0.0189(4) 0.0208(4) 0.0033(3) -0.0028(3) -0.0069(3)
P3 0.0194(4) 0.0223(4) 0.0180(4) -0.0018(3) -0.0019(3) -0.0106(3)
P4 0.0156(4) 0.0221(4) 0.0228(4) -0.0020(3) -0.0021(3) -0.0070(3)
P5 0.0171(4) 0.0260(5) 0.0195(4) -0.0025(3) -0.0029(3) -0.0096(4)
P6 0.0149(4) 0.0183(4) 0.0207(4) -0.0012(3) 0.0010(3) -0.0043(3)
P7 0.0210(4) 0.0247(4) 0.0175(4) 0.0031(3) -0.0038(3) -0.0100(4)
P8 0.0225(5) 0.0170(4) 0.0236(4) 0.0018(3) -0.0038(4) -0.0059(3)
C1 0.029(2) 0.035(2) 0.0175(16) -0.0034(15) -0.0035(15) -0.0026(16)
C2 0.067(4) 0.037(2) 0.035(2) -0.0001(19) -0.021(2) -0.003(2)
C3 0.090(5) 0.049(3) 0.033(2) 0.006(2) -0.020(3) 0.013(3)
C4 0.053(4) 0.094(5) 0.036(3) -0.002(3) -0.021(3) 0.021(3)
C5 0.044(3) 0.116(6) 0.044(3) 0.007(3) -0.020(3) -0.022(3)
C6 0.039(3) 0.074(4) 0.042(2) 0.008(2) -0.017(2) -0.020(3)
C7 0.0247(18) 0.0203(17) 0.0222(16) 0.0006(13) 0.0020(14) -0.0061(14)
C8 0.042(3) 0.047(3) 0.0266(19) -0.0085(18) 0.0060(18) -0.017(2)
C9 0.044(3) 0.051(3) 0.031(2) -0.004(2) 0.017(2) -0.016(2)
C10 0.025(2) 0.035(2) 0.046(2) 0.0066(19) 0.0109(18) -0.0109(18)
C11 0.027(2) 0.035(2) 0.041(2) 0.0065(18) -0.0027(18) -0.0122(18)
C12 0.0249(19) 0.0296(19) 0.0238(17) 0.0028(15) 0.0004(15) -0.0084(16)
C13 0.032(2) 0.0262(19) 0.0236(17) -0.0055(14) 0.0002(15) -0.0119(16)
C14 0.073(4) 0.024(2) 0.034(2) -0.0061(17) -0.019(2) -0.001(2)
C14A 0.073(4) 0.024(2) 0.034(2) -0.0061(17) -0.019(2) -0.001(2)
C17 0.089(4) 0.051(3) 0.031(2) -0.015(2) 0.016(3) -0.039(3)
C17A 0.089(4) 0.051(3) 0.031(2) -0.015(2) 0.016(3) -0.039(3)
C18 0.051(3) 0.036(2) 0.033(2) -0.0072(18) -0.008(2) -0.010(2)
C19 0.044(3) 0.043(2) 0.029(2) -0.0074(18) -0.0098(19) -0.003(2)
C20 0.028(2) 0.0226(18) 0.0251(17) 0.0014(14) -0.0031(15) -0.0047(15)
C21 0.035(2) 0.0152(16) 0.0281(17) 0.0013(14) -0.0098(16) -0.0072(15)
C22 0.037(2) 0.031(2) 0.036(2) 0.0062(17) -0.0123(19) -0.0133(18)
C23 0.037(2) 0.035(2) 0.054(3) 0.002(2) -0.022(2) -0.0135(19)
C24 0.063(3) 0.025(2) 0.039(2) 0.0069(17) -0.029(2) -0.013(2)
C25 0.061(3) 0.031(2) 0.0268(19) 0.0003(17) -0.009(2) -0.006(2)
C26 0.040(2) 0.028(2) 0.0301(19) -0.0002(16) -0.0046(18) -0.0015(18)
C27 0.033(2) 0.0234(18) 0.0230(16) 0.0008(14) -0.0056(15) -0.0145(16)
C28 0.040(2) 0.0240(19) 0.040(2) 0.0006(17) -0.0060(19) -0.0119(17)
C29 0.055(3) 0.032(2) 0.042(2) 0.0031(19) -0.005(2) -0.027(2)
C30 0.045(3) 0.050(3) 0.035(2) 0.005(2) -0.004(2) -0.033(2)
C31 0.034(2) 0.039(2) 0.038(2) 0.0006(18) -0.0051(19) -0.0177(19)
C32 0.033(2) 0.0280(19) 0.0300(18) 0.0020(15) -0.0062(17) -0.0150(17)
C33 0.036(2) 0.0199(17) 0.0221(16) 0.0032(14) -0.0049(16) -0.0068(16)
C34 0.062(3) 0.040(3) 0.046(2) -0.013(2) 0.008(2) -0.031(2)
C35 0.104(5) 0.051(3) 0.050(3) -0.014(3) 0.014(3) -0.054(3)
C36 0.101(5) 0.025(2) 0.052(3) -0.008(2) -0.017(3) -0.018(3)
C37 0.064(4) 0.051(3) 0.072(4) -0.036(3) -0.005(3) 0.006(3)
C38 0.040(3) 0.049(3) 0.061(3) -0.024(2) 0.001(2) -0.013(2)
C39 0.0230(18) 0.0219(17) 0.0209(15) 0.0032(13) -0.0021(14) -0.0115(14)
C40 0.033(2) 0.030(2) 0.0278(18) 0.0080(16) -0.0054(17) -0.0100(17)
C41 0.048(3) 0.036(2) 0.0238(18) 0.0130(16) -0.0060(18) -0.016(2)
C42 0.048(3) 0.038(2) 0.0267(19) 0.0057(17) 0.0073(19) -0.018(2)
C43 0.032(2) 0.034(2) 0.035(2) 0.0031(17) 0.0058(18) -0.0109(18)
C44 0.0264(19) 0.0257(18) 0.0234(16) 0.0039(14) -0.0020(15) -0.0092(15)
C45 0.0243(19) 0.0241(18) 0.0305(18) 0.0053(15) -0.0056(16) -0.0082(15)
C46 0.0237(19) 0.0296(19) 0.0290(18) 0.0034(15) -0.0072(16) -0.0096(15)
C47 0.024(2) 0.038(2) 0.034(2) 0.0017(17) -0.0056(17) -0.0111(17)
C48 0.030(2) 0.038(2) 0.0290(18) 0.0015(16) -0.0015(17) -0.0152(18)
C49 0.042(3) 0.039(2) 0.035(2) 0.0103(18) -0.016(2) -0.020(2)
C50 0.025(2) 0.034(2) 0.044(2) 0.0071(18) -0.0061(18) -0.0106(17)
C51 0.028(2) 0.0276(19) 0.0316(19) 0.0015(16) -0.0007(16) -0.0083(16)
C52 0.0205(18) 0.033(2) 0.0231(16) 0.0003(15) -0.0027(14) -0.0114(15)
C53 0.0233(18) 0.0269(18) 0.0291(18) -0.0021(15) -0.0124(15) -0.0060(15)
C54 0.044(3) 0.034(2) 0.042(2) -0.0033(18) -0.007(2) -0.017(2)
C55 0.057(3) 0.032(2) 0.069(3) -0.007(2) -0.014(3) -0.021(2)
C56 0.053(3) 0.038(3) 0.061(3) -0.023(2) -0.017(3) -0.002(2)
C57 0.042(3) 0.047(3) 0.046(3) -0.019(2) -0.007(2) -0.001(2)
C58 0.032(2) 0.037(2) 0.036(2) -0.0078(18) -0.0037(18) -0.0087(18)
C59 0.0182(17) 0.0233(17) 0.0261(16) 0.0011(14) -0.0043(14) -0.0096(14)
C60 0.026(2) 0.064(3) 0.0262(18) -0.0006(19) -0.0074(17) -0.022(2)
C61 0.021(2) 0.064(3) 0.036(2) 0.001(2) -0.0048(17) -0.020(2)
C62 0.0227(19) 0.030(2) 0.0333(19) 0.0011(16) 0.0027(16) -0.0139(16)
C63 0.029(2) 0.0298(19) 0.0240(17) -0.0022(15) 0.0007(15) -0.0153(16)
C64 0.0213(18) 0.0260(18) 0.0270(17) -0.0016(14) -0.0052(15) -0.0115(15)
C65 0.0236(18) 0.0200(16) 0.0268(17) -0.0058(14) -0.0037(15) -0.0089(14)
C66 0.0239(19) 0.030(2) 0.036(2) -0.0050(16) -0.0018(17) -0.0086(16)
C67 0.026(2) 0.032(2) 0.058(3) 0.000(2) -0.016(2) -0.0074(17)
C68 0.045(3) 0.028(2) 0.051(3) 0.0044(19) -0.028(2) -0.0094(19)
C69 0.051(3) 0.030(2) 0.0294(19) 0.0046(16) -0.0147(19) -0.0133(19)
C70 0.031(2) 0.0263(19) 0.0306(18) -0.0003(15) -0.0087(17) -0.0097(16)
C71 0.0194(17) 0.0204(16) 0.0238(16) -0.0029(13) 0.0021(14) -0.0074(14)
C72 0.028(2) 0.0262(18) 0.0253(17) 0.0006(14) -0.0022(15) -0.0122(16)
C73 0.039(2) 0.037(2) 0.0263(18) 0.0042(16) -0.0011(17) -0.0173(19)
C74 0.041(3) 0.035(2) 0.040(2) 0.0045(18) 0.003(2) -0.022(2)
C75 0.045(3) 0.039(2) 0.046(2) -0.002(2) -0.003(2) -0.029(2)
C76 0.036(2) 0.031(2) 0.0299(19) -0.0024(16) -0.0036(17) -0.0175(18)
C77 0.0226(18) 0.0258(18) 0.0208(16) -0.0034(14) -0.0014(14) -0.0069(14)
C78 0.0236(19) 0.0262(19) 0.0287(18) 0.0033(15) -0.0026(15) -0.0070(15)
C79 0.0228(19) 0.0228(18) 0.047(2) -0.0048(17) -0.0022(18) -0.0069(15)
C80 0.027(2) 0.030(2) 0.0314(19) -0.0136(16) 0.0033(16) -0.0102(16)
C81 0.026(2) 0.035(2) 0.0276(18) -0.0093(16) 0.0033(16) -0.0155(17)
C82 0.029(2) 0.035(2) 0.0229(16) -0.0097(15) 0.0027(15) -0.0141(17)
C83 0.0237(18) 0.0258(18) 0.0231(16) -0.0027(14) -0.0001(15) -0.0073(15)
C84 0.0180(17) 0.0213(17) 0.0297(17) -0.0047(14) -0.0004(14) -0.0053(14)
C85 0.0195(18) 0.0279(19) 0.0228(16) -0.0033(14) -0.0002(14) -0.0006(14)
C86 0.026(2) 0.037(2) 0.0325(19) 0.0010(17) -0.0076(17) -0.0082(17)
C87 0.027(2) 0.060(3) 0.034(2) -0.001(2) -0.0101(18) -0.010(2)
C88 0.038(3) 0.062(3) 0.036(2) 0.003(2) -0.016(2) 0.005(2)
C89 0.062(4) 0.045(3) 0.049(3) 0.019(2) -0.024(3) -0.009(2)
C90 0.042(3) 0.035(2) 0.042(2) 0.0099(19) -0.014(2) -0.012(2)
C91 0.0223(18) 0.0252(18) 0.0199(15) -0.0023(13) -0.0007(14) -0.0104(14)
C92 0.025(2) 0.034(2) 0.0291(18) -0.0052(16) 0.0020(16) -0.0087(16)
C93 0.023(2) 0.057(3) 0.032(2) -0.0092(19) 0.0038(17) -0.017(2)
C94 0.043(3) 0.051(3) 0.0239(18) 0.0011(18) 0.0028(18) -0.032(2)
C95 0.041(2) 0.034(2) 0.0295(19) 0.0027(16) -0.0050(18) -0.0188(19)
C96 0.027(2) 0.0298(19) 0.0243(17) -0.0009(15) -0.0027(15) -0.0116(16)
C97 0.0177(17) 0.0277(19) 0.0339(19) -0.0104(15) -0.0032(15) -0.0071(14)
C98 0.060(3) 0.029(2) 0.049(3) -0.0064(19) -0.013(2) -0.010(2)
C99 0.067(4) 0.032(2) 0.069(3) -0.020(2) -0.017(3) -0.007(2)
C100 0.038(3) 0.052(3) 0.065(3) -0.037(3) 0.003(2) -0.011(2)
C101 0.047(3) 0.064(3) 0.039(2) -0.025(2) 0.007(2) -0.021(3)
C102 0.043(3) 0.038(2) 0.031(2) -0.0130(17) -0.0001(19) -0.015(2)
C103 0.0145(16) 0.0252(17) 0.0182(14) -0.0014(13) -0.0013(13) -0.0066(13)
C104 0.0194(18) 0.0271(19) 0.0287(18) -0.0059(15) 0.0023(15) -0.0083(15)
C105 0.028(2) 0.0277(19) 0.0301(18) -0.0036(15) 0.0004(16) -0.0134(16)
C106 0.0268(19) 0.034(2) 0.0210(16) 0.0027(14) -0.0053(15) -0.0183(16)
C107 0.0172(18) 0.036(2) 0.0310(18) 0.0000(16) -0.0001(15) -0.0106(16)
C108 0.0188(17) 0.0262(18) 0.0294(18) -0.0018(15) -0.0025(15) -0.0065(14)
C109 0.0200(18) 0.0298(19) 0.0269(17) -0.0016(15) -0.0032(15) -0.0076(15)
C110 0.031(2) 0.036(2) 0.0250(18) -0.0029(16) -0.0054(16) -0.0053(17)
C111 0.026(2) 0.046(2) 0.0262(18) -0.0018(17) -0.0050(16) -0.0125(18)
C112 0.041(3) 0.074(3) 0.036(2) 0.019(2) -0.018(2) -0.033(3)
C212 0.041(3) 0.074(3) 0.036(2) 0.019(2) -0.018(2) -0.033(3)
C115 0.027(2) 0.048(3) 0.0290(19) -0.0054(18) -0.0094(17) 0.0014(18)
C215 0.027(2) 0.048(3) 0.0290(19) -0.0054(18) -0.0094(17) 0.0014(18)
C116 0.0249(19) 0.037(2) 0.0238(17) 0.0048(15) -0.0076(15) -0.0123(16)
C117 0.033(2) 0.0233(18) 0.0209(16) 0.0034(14) -0.0074(15) -0.0059(15)
C118 0.036(2) 0.034(2) 0.034(2) -0.0030(17) 0.0017(18) -0.0078(18)
C119 0.043(3) 0.039(3) 0.043(2) -0.001(2) 0.005(2) 0.000(2)
C121 0.067(4) 0.030(2) 0.070(3) -0.012(2) -0.019(3) -0.012(2)
C120 0.067(4) 0.033(2) 0.042(2) -0.009(2) -0.005(3) 0.003(2)
C122 0.040(3) 0.032(2) 0.060(3) -0.010(2) -0.004(2) -0.012(2)
C123 0.0254(19) 0.0211(17) 0.0214(16) 0.0040(13) -0.0005(14) -0.0079(14)
C124 0.035(2) 0.033(2) 0.0254(18) 0.0075(16) -0.0074(17) -0.0142(17)
C125 0.043(3) 0.033(2) 0.0291(19) 0.0121(17) -0.0061(19) -0.0100(19)
C126 0.043(3) 0.031(2) 0.033(2) 0.0011(17) 0.0071(19) -0.0183(19)
C127 0.034(2) 0.034(2) 0.0303(19) 0.0005(16) 0.0003(17) -0.0172(18)
C128 0.0272(19) 0.0242(18) 0.0218(16) 0.0043(14) -0.0011(15) -0.0106(15)
C129 0.102(6) 0.067(4) 0.053(3) -0.020(3) -0.019(4) -0.033(4)
C130 0.073(4) 0.047(3) 0.067(4) -0.001(3) -0.002(3) -0.018(3)

loop_
_atom_type_symbol
_atom_type_description
_atom_type_scat_dispersion_real
_atom_type_scat_dispersion_imag
_atom_type_scat_source
C C 0.0033 0.0016 'International Tables Vol C Tables 4.2.6.8 and 6.1.1.4'
H H 0.0000 0.0000 'International Tables Vol C Tables 4.2.6.8 and 6.1.1.4'
P P 0.1023 0.0942 'International Tables Vol C Tables 4.2.6.8 and 6.1.1.4'
S S 0.1246 0.1234 'International Tables Vol C Tables 4.2.6.8 and 6.1.1.4'
Cu Cu 0.3201 1.2651 'International Tables Vol C Tables 4.2.6.8 and 6.1.1.4'

loop_
_geom_angle_atom_site_label_1
_geom_angle_atom_site_label_2
_geom_angle_atom_site_label_3
_geom_angle
S1 Cu1 P1 117.70(4)
S1 Cu1 S2 141.61(4)
P1 Cu1 S2 100.18(4)
S1 Cu1 Cu8 100.02(3)
P1 Cu1 Cu8 120.33(4)
S2 Cu1 Cu8 51.59(3)
S1 Cu1 Cu5 98.27(3)
P1 Cu1 Cu5 138.56(4)
S2 Cu1 Cu5 50.46(3)
Cu8 Cu1 Cu5 68.09(3)
S1 Cu1 Cu2 51.07(3)
P1 Cu1 Cu2 134.84(4)
S2 Cu1 Cu2 106.03(4)
Cu8 Cu1 Cu2 104.76(3)
Cu5 Cu1 Cu2 55.71(3)
S1 Cu1 Cu4 50.42(3)
P1 Cu1 Cu4 113.32(4)
S2 Cu1 Cu4 110.28(3)
Cu8 Cu1 Cu4 58.69(3)
Cu5 Cu1 Cu4 105.17(3)
Cu2 Cu1 Cu4 91.24(3)
S1 Cu2 P2 117.56(5)
S1 Cu2 S3 141.03(4)
P2 Cu2 S3 100.77(5)
S1 Cu2 Cu5 100.90(3)
P2 Cu2 Cu5 117.28(3)
S3 Cu2 Cu5 51.58(3)
S1 Cu2 Cu6 96.68(4)
P2 Cu2 Cu6 141.94(4)
S3 Cu2 Cu6 50.28(3)
Cu5 Cu2 Cu6 67.56(3)
S1 Cu2 Cu1 50.94(3)
P2 Cu2 Cu1 110.86(3)
S3 Cu2 Cu1 110.44(4)
Cu5 Cu2 Cu1 58.87(2)
Cu6 Cu2 Cu1 103.37(3)
S1 Cu2 Cu3 50.61(3)
P2 Cu2 Cu3 137.19(3)
S3 Cu2 Cu3 105.12(3)
Cu5 Cu2 Cu3 105.52(3)
Cu6 Cu2 Cu3 55.17(3)
Cu1 Cu2 Cu3 91.26(3)
S1 Cu3 P3 118.07(4)
S1 Cu3 S4 139.99(3)
P3 Cu3 S4 101.84(4)
S1 Cu3 Cu6 100.30(4)
P3 Cu3 Cu6 121.75(4)
S4 Cu3 Cu6 52.01(3)
S1 Cu3 Cu7 95.20(4)
P3 Cu3 Cu7 140.36(3)
S4 Cu3 Cu7 50.15(3)
Cu6 Cu3 Cu7 67.15(3)
S1 Cu3 Cu2 50.91(3)
P3 Cu3 Cu2 114.38(3)
S4 Cu3 Cu2 111.11(3)
Cu6 Cu3 Cu2 59.11(3)
Cu7 Cu3 Cu2 103.05(3)
S1 Cu3 Cu4 49.02(3)
P3 Cu3 Cu4 135.20(3)
S4 Cu3 Cu4 103.96(3)
Cu6 Cu3 Cu4 102.98(3)
Cu7 Cu3 Cu4 54.02(2)
Cu2 Cu3 Cu4 89.30(3)
S1 Cu4 P4 116.28(5)
S1 Cu4 S5 140.14(4)
P4 Cu4 S5 103.20(4)
S1 Cu4 Cu7 98.42(4)
P4 Cu4 Cu7 123.82(4)
S5 Cu4 Cu7 51.71(3)
S1 Cu4 Cu8 96.95(4)
P4 Cu4 Cu8 140.33(3)
S5 Cu4 Cu8 50.34(3)
Cu7 Cu4 Cu8 67.18(3)
S1 Cu4 Cu1 50.28(3)
P4 Cu4 Cu1 133.17(3)
S5 Cu4 Cu1 105.51(3)
Cu7 Cu4 Cu1 103.00(3)
Cu8 Cu4 Cu1 55.28(2)
S1 Cu4 Cu3 48.72(3)
P4 Cu4 Cu3 115.59(4)
S5 Cu4 Cu3 109.68(3)
Cu7 Cu4 Cu3 57.97(3)
Cu8 Cu4 Cu3 102.36(3)
Cu1 Cu4 Cu3 88.20(3)
S3 Cu5 S2 176.37(4)
S3 Cu5 Cu9 121.42(4)
S2 Cu5 Cu9 59.15(3)
S3 Cu5 Cu2 58.95(3)
S2 Cu5 Cu2 122.37(4)
Cu9 Cu5 Cu2 154.12(2)
S3 Cu5 Cu1 124.36(4)
S2 Cu5 Cu1 57.14(4)
Cu9 Cu5 Cu1 107.89(3)
Cu2 Cu5 Cu1 65.42(3)
S3 Cu5 Cu10 57.14(3)
S2 Cu5 Cu10 123.70(4)
Cu9 Cu5 Cu10 64.57(3)
Cu2 Cu5 Cu10 107.22(3)
Cu1 Cu5 Cu10 148.63(3)
S3 Cu5 Cu6 47.41(3)
S2 Cu5 Cu6 136.21(3)
Cu9 Cu5 Cu6 101.84(3)
Cu2 Cu5 Cu6 57.91(3)
Cu1 Cu5 Cu6 101.32(3)
Cu10 Cu5 Cu6 54.60(2)
S3 Cu5 Cu8 136.56(3)
S2 Cu5 Cu8 47.05(3)
Cu9 Cu5 Cu8 58.60(2)
Cu2 Cu5 Cu8 102.07(3)
Cu1 Cu5 Cu8 54.64(3)
Cu10 Cu5 Cu8 101.04(4)
Cu6 Cu5 Cu8 89.16(3)
S3 Cu6 S4 174.32(4)
S3 Cu6 Cu3 122.31(4)
S4 Cu6 Cu3 58.68(3)
S3 Cu6 Cu10 58.77(3)
S4 Cu6 Cu10 123.06(3)
Cu3 Cu6 Cu10 155.68(2)
S3 Cu6 Cu2 57.06(3)
S4 Cu6 Cu2 124.39(4)
Cu3 Cu6 Cu2 65.72(3)
Cu10 Cu6 Cu2 106.94(3)
S3 Cu6 Cu11 125.34(4)
S4 Cu6 Cu11 56.77(3)
Cu3 Cu6 Cu11 107.37(4)
Cu10 Cu6 Cu11 66.57(3)
Cu2 Cu6 Cu11 149.87(3)
S3 Cu6 Cu7 138.01(3)
S4 Cu6 Cu7 47.66(3)
Cu3 Cu6 Cu7 58.77(3)
Cu10 Cu6 Cu7 103.00(3)
Cu2 Cu6 Cu7 101.88(4)
Cu11 Cu6 Cu7 54.65(3)
S3 Cu6 Cu5 47.27(3)
S4 Cu6 Cu5 138.40(3)
Cu3 Cu6 Cu5 103.67(3)
Cu10 Cu6 Cu5 57.68(3)
Cu2 Cu6 Cu5 54.52(2)
Cu11 Cu6 Cu5 102.88(3)
Cu7 Cu6 Cu5 90.74(4)
S5 Cu7 S4 175.00(4)
S5 Cu7 Cu11 121.61(4)
S4 Cu7 Cu11 58.55(4)
S5 Cu7 Cu4 58.50(4)
S4 Cu7 Cu4 123.81(4)
Cu11 Cu7 Cu4 155.12(3)
S5 Cu7 Cu3 126.50(3)
S4 Cu7 Cu3 56.12(3)
Cu11 Cu7 Cu3 106.22(4)
Cu4 Cu7 Cu3 68.00(3)
S5 Cu7 Cu12 56.21(3)
S4 Cu7 Cu12 124.30(4)
Cu11 Cu7 Cu12 65.76(3)
Cu4 Cu7 Cu12 106.16(3)
Cu3 Cu7 Cu12 149.31(2)
S5 Cu7 Cu6 137.36(3)
S4 Cu7 Cu6 47.51(3)
Cu11 Cu7 Cu6 58.05(3)
Cu4 Cu7 Cu6 103.66(4)
Cu3 Cu7 Cu6 54.08(2)
Cu12 Cu7 Cu6 101.57(2)
S5 Cu7 Cu8 47.61(3)
S4 Cu7 Cu8 137.26(3)
Cu11 Cu7 Cu8 102.18(3)
Cu4 Cu7 Cu8 58.13(2)
Cu3 Cu7 Cu8 103.01(3)
Cu12 Cu7 Cu8 53.93(2)
Cu6 Cu7 Cu8 89.76(3)
S2 Cu8 S5 175.11(4)
S2 Cu8 Cu12 122.45(4)
S5 Cu8 Cu12 59.00(3)
S2 Cu8 Cu1 58.58(3)
S5 Cu8 Cu1 122.50(4)
Cu12 Cu8 Cu1 154.61(3)
S2 Cu8 Cu4 124.59(3)
S5 Cu8 Cu4 56.63(3)
Cu12 Cu8 Cu4 107.78(3)
Cu1 Cu8 Cu4 66.02(3)
S2 Cu8 Cu9 56.37(3)
S5 Cu8 Cu9 125.49(4)
Cu12 Cu8 Cu9 66.52(3)
Cu1 Cu8 Cu9 105.67(4)
Cu4 Cu8 Cu9 149.72(2)
S2 Cu8 Cu7 137.36(3)
S5 Cu8 Cu7 47.52(3)
Cu12 Cu8 Cu7 59.17(2)
Cu1 Cu8 Cu7 101.77(3)
Cu4 Cu8 Cu7 54.69(3)
Cu9 Cu8 Cu7 102.36(3)
S2 Cu8 Cu5 47.03(3)
S5 Cu8 Cu5 137.85(3)
Cu12 Cu8 Cu5 103.27(4)
Cu1 Cu8 Cu5 57.28(3)
Cu4 Cu8 Cu5 102.84(3)
Cu9 Cu8 Cu5 53.51(3)
Cu7 Cu8 Cu5 90.33(3)
S6 Cu9 P5 116.78(4)
S6 Cu9 S2 140.86(3)
P5 Cu9 S2 102.30(4)
S6 Cu9 Cu5 101.67(4)
P5 Cu9 Cu5 121.22(4)
S2 Cu9 Cu5 52.02(3)
S6 Cu9 Cu8 96.11(4)
P5 Cu9 Cu8 140.37(3)
S2 Cu9 Cu8 49.88(3)
Cu5 Cu9 Cu8 67.89(3)
S6 Cu9 Cu10 51.29(3)
P5 Cu9 Cu10 113.61(4)
S2 Cu9 Cu10 111.73(3)
Cu5 Cu9 Cu10 59.73(2)
Cu8 Cu9 Cu10 103.96(3)
S6 Cu9 Cu12 49.94(3)
P5 Cu9 Cu12 133.84(3)
S2 Cu9 Cu12 103.88(4)
Cu5 Cu9 Cu12 104.86(3)
Cu8 Cu9 Cu12 54.31(3)
Cu10 Cu9 Cu12 90.74(3)
S6 Cu10 P6 118.33(5)
S6 Cu10 S3 142.04(4)
P6 Cu10 S3 99.26(4)
S6 Cu10 Cu6 100.13(4)
P6 Cu10 Cu6 121.05(3)
S3 Cu10 Cu6 51.75(3)
S6 Cu10 Cu5 98.63(4)
P6 Cu10 Cu5 137.12(4)
S3 Cu10 Cu5 50.33(3)
Cu6 Cu10 Cu5 67.72(3)
S6 Cu10 Cu9 51.80(3)
P6 Cu10 Cu9 133.77(3)
S3 Cu10 Cu9 105.82(3)
Cu6 Cu10 Cu9 104.93(3)
Cu5 Cu10 Cu9 55.70(3)
S6 Cu10 Cu11 50.00(3)
P6 Cu10 Cu11 115.85(3)
S3 Cu10 Cu11 110.25(3)
Cu6 Cu10 Cu11 58.50(2)
Cu5 Cu10 Cu11 104.18(3)
Cu9 Cu10 Cu11 91.03(3)
S6 Cu11 P7 116.70(4)
S6 Cu11 S4 141.36(4)
P7 Cu11 S4 101.59(4)
S6 Cu11 Cu7 100.82(3)
P7 Cu11 Cu7 120.01(4)
S4 Cu11 Cu7 51.87(3)
S6 Cu11 Cu6 96.81(3)
P7 Cu11 Cu6 141.36(3)
S4 Cu11 Cu6 50.31(3)
Cu7 Cu11 Cu6 67.30(3)
S6 Cu11 Cu12 50.22(3)
P7 Cu11 Cu12 112.45(4)
S4 Cu11 Cu12 111.42(3)
Cu7 Cu11 Cu12 59.55(3)
Cu6 Cu11 Cu12 103.53(2)
S6 Cu11 Cu10 49.77(3)
P7 Cu11 Cu10 136.26(4)
S4 Cu11 Cu10 105.04(3)
Cu7 Cu11 Cu10 103.73(3)
Cu6 Cu11 Cu10 54.93(3)
Cu12 Cu11 Cu10 89.15(3)
S6 Cu12 P8 116.88(4)
S6 Cu12 S5 140.61(4)
P8 Cu12 S5 102.43(5)
S6 Cu12 Cu8 100.40(4)
P8 Cu12 Cu8 123.09(4)
S5 Cu12 Cu8 51.98(3)
S6 Cu12 Cu7 96.43(3)
P8 Cu12 Cu7 139.78(3)
S5 Cu12 Cu7 49.71(3)
Cu8 Cu12 Cu7 66.90(3)
S6 Cu12 Cu11 50.03(3)
P8 Cu12 Cu11 133.26(3)
S5 Cu12 Cu11 104.14(4)
Cu8 Cu12 Cu11 103.56(3)
Cu7 Cu12 Cu11 54.69(2)
S6 Cu12 Cu9 50.00(3)
P8 Cu12 Cu9 115.78(4)
S5 Cu12 Cu9 111.13(3)
Cu8 Cu12 Cu9 59.17(3)
Cu7 Cu12 Cu9 102.62(3)
Cu11 Cu12 Cu9 89.08(3)
Cu3 S1 Cu1 129.21(4)
Cu3 S1 Cu2 78.48(5)
Cu1 S1 Cu2 77.99(4)
Cu3 S1 Cu4 82.26(4)
Cu1 S1 Cu4 79.31(4)
Cu2 S1 Cu4 129.65(5)
Cu5 S2 Cu8 85.91(4)
Cu5 S2 Cu9 68.82(4)
Cu8 S2 Cu9 73.75(4)
Cu5 S2 Cu1 72.40(4)
Cu8 S2 Cu1 69.82(3)
Cu9 S2 Cu1 127.75(4)
Cu5 S3 Cu6 85.32(4)
Cu5 S3 Cu10 72.53(3)
Cu6 S3 Cu10 69.48(4)
Cu5 S3 Cu2 69.48(4)
Cu6 S3 Cu2 72.66(4)
Cu10 S3 Cu2 127.57(5)
Cu6 S4 Cu7 84.83(4)
Cu6 S4 Cu3 69.31(3)
Cu7 S4 Cu3 73.73(4)
Cu6 S4 Cu11 72.92(3)
Cu7 S4 Cu11 69.58(3)
Cu3 S4 Cu11 128.78(4)
Cu7 S5 Cu8 84.87(4)
Cu7 S5 Cu4 69.79(3)
Cu8 S5 Cu4 73.03(4)
Cu7 S5 Cu12 74.08(4)
Cu8 S5 Cu12 69.01(3)
Cu4 S5 Cu12 129.03(5)
Cu10 S6 Cu11 80.23(4)
Cu10 S6 Cu12 128.92(5)
Cu11 S6 Cu12 79.75(4)
Cu10 S6 Cu9 76.91(4)
Cu11 S6 Cu9 128.62(4)
Cu12 S6 Cu9 80.05(5)
C1 P1 C7 103.45(17)
C1 P1 C13 102.92(17)
C7 P1 C13 103.17(18)
C1 P1 Cu1 119.09(13)
C7 P1 Cu1 119.06(12)
C13 P1 Cu1 106.96(13)
C39 P2 C33 101.30(17)
C39 P2 C45 103.33(17)
C33 P2 C45 102.67(18)
C39 P2 Cu2 118.65(12)
C33 P2 Cu2 120.43(12)
C45 P2 Cu2 108.18(13)
C65 P3 C71 104.43(16)
C65 P3 C77 100.79(16)
C71 P3 C77 101.99(17)
C65 P3 Cu3 115.77(11)
C71 P3 Cu3 120.72(11)
C77 P3 Cu3 110.55(12)
C97 P4 C103 102.58(17)
C97 P4 C109 102.37(17)
C103 P4 C109 101.32(16)
C97 P4 Cu4 121.25(12)
C103 P4 Cu4 117.81(12)
C109 P4 Cu4 108.79(13)
C53 P5 C59 104.62(17)
C53 P5 C52 101.39(16)
C59 P5 C52 102.55(17)
C53 P5 Cu9 113.60(12)
C59 P5 Cu9 119.63(11)
C52 P5 Cu9 112.94(12)
C91 P6 C85 103.89(17)
C91 P6 C84 102.37(16)
C85 P6 C84 103.38(16)
C91 P6 Cu10 122.87(13)
C85 P6 Cu10 115.86(12)
C84 P6 Cu10 106.08(12)
C123 P7 C117 101.16(17)
C123 P7 C116 104.53(17)
C117 P7 C116 103.14(17)
C123 P7 Cu11 118.90(12)
C117 P7 Cu11 118.95(12)
C116 P7 Cu11 108.27(13)
C27 P8 C21 102.47(17)
C27 P8 C20 102.43(17)
C21 P8 C20 102.55(17)
C27 P8 Cu12 120.61(13)
C21 P8 Cu12 115.19(11)
C20 P8 Cu12 111.38(13)
C2 C1 C6 118.2(4)
C2 C1 P1 120.4(3)
C6 C1 P1 121.3(3)
C3 C2 C1 120.7(5)
C4 C3 C2 120.5(6)
C5 C4 C3 119.6(5)
C4 C5 C6 120.4(5)
C1 C6 C5 120.6(5)
C12 C7 C8 118.4(4)
C12 C7 P1 118.4(3)
C8 C7 P1 123.2(3)
C9 C8 C7 120.6(4)
C8 C9 C10 120.9(4)
C11 C10 C9 119.2(4)
C10 C11 C12 120.4(4)
C7 C12 C11 120.6(4)
C14 C13 P1 111.5(2)
C15B C14 C13 121.1(4)
C14 C15B C16B 109.5(5)
C15B C16B C17 109.4(5)
C18 C17 C16B 105.5(5)
C17 C18 C19 115.8(4)
C18 C19 C20 112.7(4)
C19 C20 P8 112.2(3)
C22 C21 C26 118.6(4)
C22 C21 P8 120.4(3)
C26 C21 P8 120.9(3)
C23 C22 C21 120.3(4)
C24 C23 C22 120.6(4)
C25 C24 C23 119.6(4)
C24 C25 C26 120.5(4)
C25 C26 C21 120.4(4)
C32 C27 C28 118.9(4)
C32 C27 P8 119.1(3)
C28 C27 P8 122.0(3)
C29 C28 C27 120.4(4)
C30 C29 C28 120.4(4)
C31 C30 C29 119.8(4)
C30 C31 C32 120.1(4)
C31 C32 C27 120.6(4)
C38 C33 C34 118.2(4)
C38 C33 P2 121.3(3)
C34 C33 P2 120.5(3)
C35 C34 C33 120.5(5)
C36 C35 C34 121.0(5)
C37 C36 C35 119.3(4)
C36 C37 C38 120.7(6)
C33 C38 C37 120.2(5)
C44 C39 C40 118.8(3)
C44 C39 P2 120.1(3)
C40 C39 P2 121.1(3)
C41 C40 C39 120.3(4)
C42 C41 C40 120.3(4)
C41 C42 C43 120.2(4)
C42 C43 C44 119.8(4)
C43 C44 C39 120.6(3)
C46 C45 P2 111.3(3)
C47 C46 C45 112.9(3)
C48 C47 C46 111.2(3)
C47 C48 C49 115.3(4)
C50 C49 C48 114.8(3)
C49 C50 C51 116.2(4)
C50 C51 C52 113.9(3)
C51 C52 P5 112.1(2)
C58 C53 C54 118.4(4)
C58 C53 P5 118.2(3)
C54 C53 P5 123.3(3)
C55 C54 C53 120.7(5)
C56 C55 C54 120.2(5)
C57 C56 C55 120.3(4)
C56 C57 C58 119.7(5)
C53 C58 C57 120.8(4)
C64 C59 C60 118.3(3)
C64 C59 P5 119.2(3)
C60 C59 P5 122.3(3)
C61 C60 C59 121.0(4)
C62 C61 C60 120.3(4)
C61 C62 C63 119.4(4)
C62 C63 C64 120.3(3)
C59 C64 C63 120.7(3)
C66 C65 C70 118.0(3)
C66 C65 P3 123.3(3)
C70 C65 P3 118.6(3)
C65 C66 C67 121.3(4)
C68 C67 C66 120.0(4)
C67 C68 C69 119.6(4)
C68 C69 C70 120.3(4)
C69 C70 C65 120.8(4)
C76 C71 C72 119.1(3)
C76 C71 P3 123.0(3)
C72 C71 P3 117.9(3)
C73 C72 C71 120.3(3)
C72 C73 C74 120.3(4)
C75 C74 C73 119.6(4)
C74 C75 C76 120.5(4)
C75 C76 C71 120.2(4)
C78 C77 P3 113.6(2)
C77 C78 C79 112.2(3)
C78 C79 C80 114.6(3)
C81 C80 C79 112.9(3)
C82 C81 C80 112.4(3)
C81 C82 C83 113.4(3)
C84 C83 C82 112.0(3)
C83 C84 P6 112.6(2)
C90 C85 C86 118.2(3)
C90 C85 P6 120.1(3)
C86 C85 P6 121.4(3)
C87 C86 C85 121.3(4)
C86 C87 C88 119.4(4)
C89 C88 C87 119.5(4)
C88 C89 C90 121.1(5)
C85 C90 C89 120.4(4)
C96 C91 C92 118.5(3)
C96 C91 P6 118.4(3)
C92 C91 P6 123.0(3)
C93 C92 C91 120.9(4)
C92 C93 C94 119.7(4)
C95 C94 C93 120.0(4)
C94 C95 C96 120.4(4)
C91 C96 C95 120.4(4)
C98 C97 C102 117.1(4)
C98 C97 P4 122.9(3)
C102 C97 P4 120.0(3)
C99 C98 C97 121.6(5)
C98 C99 C100 120.6(5)
C101 C100 C99 118.9(4)
C100 C101 C102 120.1(5)
C97 C102 C101 121.6(4)
C108 C103 C104 119.3(3)
C108 C103 P4 123.1(3)
C104 C103 P4 117.6(3)
C105 C104 C103 119.8(4)
C106 C105 C104 120.6(4)
C105 C106 C107 119.8(3)
C108 C107 C106 120.2(4)
C107 C108 C103 120.2(3)
C110 C109 P4 112.5(3)
C111 C110 C109 113.5(3)
C110 C111 C112 115.7(3)
C113 C112 C111 120.1(4)
C112 C113 C114 111.7(4)
C113 C114 C115 111.8(4)
C116 C115 C114 109.0(4)
C115 C116 P7 112.7(3)
C118 C117 C122 118.9(4)
C118 C117 P7 120.8(3)
C122 C117 P7 120.2(3)
C117 C118 C119 120.9(4)
C120 C119 C118 120.1(5)
C120 C121 C122 120.0(5)
C119 C120 C121 119.9(5)
C117 C122 C121 120.1(5)
C128 C123 C124 118.3(3)
C128 C123 P7 118.8(3)
C124 C123 P7 122.8(3)
C125 C124 C123 120.8(3)
C124 C125 C126 120.2(4)
C127 C126 C125 119.9(4)
C126 C127 C128 120.1(4)
C127 C128 C123 120.7(3)
C130 C129 C134 117.8(7)
C130 C129 C135 122.2(6)
C134 C129 C135 119.9(7)
C129 C130 C131 119.9(7)
C132 C131 C130 120.1(11)
C133 C132 C131 115.9(11)
C134 C133 C132 127.5(9)
C133 C134 C129 118.8(8)
C141 C136 C137 117.1(8)
C141 C136 C142 118.6(8)
C137 C136 C142 124.3(8)
C136 C137 C138 118.4(8)
C139 C138 C137 119.3(10)
C140 C139 C138 121.4(10)
C139 C140 C141 124.4(9)
C140 C141 C136 119.2(7)
C149 C143 C148 103.3(13)
C149 C143 C144 139.9(14)
C148 C143 C144 116.8(8)
C145 C144 C143 119.5(7)
C144 C145 C146 120.9(7)
C145 C146 C147 115.5(7)
C148 C147 C146 122.5(9)
C147 C148 C143 124.8(9)
C156 C150 C151 126.1(13)
C156 C150 C155 120.2(12)
C151 C150 C155 113.6(10)
C152 C151 C150 119.3(18)
C151 C152 C153 142(3)
C152 C153 C154 103.0(16)
C155 C154 C153 124.8(12)
C154 C155 C150 117.5(10)

loop_
_geom_bond_atom_site_label_1
_geom_bond_atom_site_label_2
_geom_bond_distance
Cu1 S1 2.2661(10)
Cu1 P1 2.2904(11)
Cu1 S2 2.3679(10)
Cu1 Cu8 2.6045(10)
Cu1 Cu5 2.6868(11)
Cu1 Cu2 2.8545(11)
Cu1 Cu4 2.8951(12)
Cu2 S1 2.2701(13)
Cu2 P2 2.2914(12)
Cu2 S3 2.3722(12)
Cu2 Cu5 2.5933(8)
Cu2 Cu6 2.6981(10)
Cu2 Cu3 2.8660(11)
Cu3 S1 2.2607(9)
Cu3 P3 2.2868(10)
Cu3 S4 2.3569(12)
Cu3 Cu6 2.5810(9)
Cu3 Cu7 2.7253(9)
Cu3 Cu4 2.9806(12)
Cu4 S1 2.2708(11)
Cu4 P4 2.3030(12)
Cu4 S5 2.3637(11)
Cu4 Cu7 2.6014(10)
Cu4 Cu8 2.7072(8)
Cu5 S3 2.1695(12)
Cu5 S2 2.1737(11)
Cu5 Cu9 2.5713(8)
Cu5 Cu10 2.6882(10)
Cu5 Cu6 2.9435(8)
Cu5 Cu8 2.9630(13)
Cu6 S3 2.1742(12)
Cu6 S4 2.1745(12)
Cu6 Cu10 2.5930(8)
Cu6 Cu11 2.7013(10)
Cu6 Cu7 2.9370(13)
Cu7 S5 2.1758(12)
Cu7 S4 2.1796(11)
Cu7 Cu11 2.5966(11)
Cu7 Cu12 2.7430(8)
Cu7 Cu8 2.9384(8)
Cu8 S2 2.1744(11)
Cu8 S5 2.1788(12)
Cu8 Cu12 2.5821(10)
Cu8 Cu9 2.7298(9)
Cu9 S6 2.2680(9)
Cu9 P5 2.2768(10)
Cu9 S2 2.3675(12)
Cu9 Cu10 2.8110(11)
Cu9 Cu12 2.9159(12)
Cu10 S6 2.2519(11)
Cu10 P6 2.2829(13)
Cu10 S3 2.3673(11)
Cu10 Cu11 2.9069(12)
Cu11 S6 2.2596(10)
Cu11 P7 2.2880(11)
Cu11 S4 2.3638(11)
Cu11 Cu12 2.9013(11)
Cu12 S6 2.2659(13)
Cu12 P8 2.2847(11)
Cu12 S5 2.3706(12)
P1 C1 1.828(4)
P1 C7 1.830(4)
P1 C13 1.836(4)
P2 C39 1.825(4)
P2 C33 1.831(4)
P2 C45 1.835(4)
P3 C65 1.828(4)
P3 C71 1.832(4)
P3 C77 1.838(4)
P4 C97 1.832(4)
P4 C103 1.836(4)
P4 C109 1.847(4)
P5 C53 1.826(4)
P5 C59 1.827(4)
P5 C52 1.842(4)
P6 C91 1.830(4)
P6 C85 1.831(4)
P6 C84 1.835(3)
P7 C123 1.825(4)
P7 C117 1.833(4)
P7 C116 1.834(4)
P8 C27 1.830(4)
P8 C21 1.830(4)
P8 C20 1.837(4)
C1 C2 1.386(6)
C1 C6 1.387(6)
C2 C3 1.384(6)
C3 C4 1.370(9)
C4 C5 1.370(9)
C5 C6 1.388(7)
C7 C12 1.390(5)
C7 C8 1.398(5)
C8 C9 1.375(7)
C9 C10 1.385(7)
C10 C11 1.380(6)
C11 C12 1.392(6)
C13 C14 1.528(6)
C14 C15B 1.481(7)
C15B C16B 1.538(9)
C15A C16A 1.441(15)
C16B C17 1.621(8)
C17 C18 1.486(7)
C18 C19 1.528(6)
C19 C20 1.530(5)
C21 C22 1.391(6)
C21 C26 1.394(6)
C22 C23 1.389(5)
C23 C24 1.377(7)
C24 C25 1.372(7)
C25 C26 1.390(6)
C27 C32 1.392(6)
C27 C28 1.394(5)
C28 C29 1.388(6)
C29 C30 1.385(7)
C30 C31 1.383(6)
C31 C32 1.391(6)
C33 C38 1.384(6)
C33 C34 1.388(6)
C34 C35 1.383(6)
C35 C36 1.363(9)
C36 C37 1.362(9)
C37 C38 1.398(7)
C39 C44 1.396(5)
C39 C40 1.397(5)
C40 C41 1.388(6)
C41 C42 1.376(7)
C42 C43 1.388(6)
C43 C44 1.388(6)
C45 C46 1.527(5)
C46 C47 1.519(5)
C47 C48 1.515(6)
C48 C49 1.529(6)
C49 C50 1.527(6)
C50 C51 1.528(5)
C51 C52 1.529(5)
C53 C58 1.387(6)
C53 C54 1.388(6)
C54 C55 1.382(6)
C55 C56 1.378(8)
C56 C57 1.367(8)
C57 C58 1.396(6)
C59 C64 1.387(5)
C59 C60 1.397(5)
C60 C61 1.383(6)
C61 C62 1.381(6)
C62 C63 1.388(5)
C63 C64 1.390(5)
C65 C66 1.387(5)
C65 C70 1.405(5)
C66 C67 1.392(5)
C67 C68 1.385(7)
C68 C69 1.387(7)
C69 C70 1.387(5)
C71 C76 1.396(5)
C71 C72 1.398(5)
C72 C73 1.388(6)
C73 C74 1.390(6)
C74 C75 1.384(6)
C75 C76 1.389(6)
C77 C78 1.530(5)
C78 C79 1.532(6)
C79 C80 1.534(6)
C80 C81 1.525(5)
C81 C82 1.518(5)
C82 C83 1.543(5)
C83 C84 1.531(5)
C85 C90 1.385(6)
C85 C86 1.392(5)
C86 C87 1.391(5)
C87 C88 1.393(7)
C88 C89 1.365(8)
C89 C90 1.393(6)
C91 C96 1.387(5)
C91 C92 1.403(5)
C92 C93 1.384(6)
C93 C94 1.386(6)
C94 C95 1.377(6)
C95 C96 1.392(6)
C97 C98 1.383(6)
C97 C102 1.385(6)
C98 C99 1.376(7)
C99 C100 1.383(8)
C100 C101 1.368(8)
C101 C102 1.393(6)
C103 C108 1.397(5)
C103 C104 1.399(5)
C104 C105 1.398(5)
C105 C106 1.374(6)
C106 C107 1.393(6)
C107 C108 1.391(5)
C109 C110 1.529(5)
C110 C111 1.528(5)
C111 C112 1.533(6)
C112 C113 1.499(7)
C113 C114 1.531(7)
C11A C11B 1.51(3)
C114 C115 1.574(7)
C115 C116 1.509(6)
C117 C118 1.378(6)
C117 C122 1.390(5)
C118 C119 1.397(6)
C119 C120 1.363(7)
C121 C120 1.390(8)
C121 C122 1.396(7)
C123 C128 1.393(5)
C123 C124 1.396(5)
C124 C125 1.382(6)
C125 C126 1.383(6)
C126 C127 1.379(6)
C127 C128 1.389(5)
C129 C130 1.390(9)
C129 C134 1.412(9)
C129 C135 1.439(10)
C130 C131 1.402(13)
C131 C132 1.380(13)
C132 C133 1.357(12)
C133 C134 1.274(10)
C136 C141 1.369(9)
C136 C137 1.383(11)
C136 C142 1.501(14)
C137 C138 1.435(12)
C138 C139 1.312(11)
C139 C140 1.234(11)
C140 C141 1.365(11)
C143 C149 1.28(2)
C143 C148 1.353(11)
C143 C144 1.415(10)
C144 C145 1.355(9)
C145 C146 1.398(10)
C146 C147 1.416(11)
C147 C148 1.237(10)
C150 C156 1.230(16)
C150 C151 1.361(15)
C150 C155 1.396(15)
C151 C152 1.06(2)
C152 C153 1.28(2)
C153 C154 1.430(18)
C154 C155 1.298(13)
